data_4304135
loop_
_publ_author_name
'Andrew J. Gaunt'
'Sean D. Reilly'
'Alejandro E. Enriquez'
'Brian L. Scott'
'James A. Ibers'
'Perumal Sekar'
'Kieran I. M. Ingram'
'Nikolas Kaltsoyannis'
'Mary P. Neu'

_publ_contact_author_address
;
Los Alamos National Laboratory
MS F629
Los Alamos, NM  87544
;
_publ_contact_author_email gaunt@lanl.gov
_publ_contact_author_name 'Andrew J. Gaunt'
_publ_section_title
;
Experimental and Theoretical Comparison of Actinide and Lanthanide Bonding
in M[N(EPR2)2]3 Complexes (M = U, Pu, La, Ce; E = S, Se, Te; R = Ph,iPr, H)
;
_journal_name_full 'Inorganic Chemistry'
_journal_page_first 29
_journal_page_last 41
_journal_paper_doi 10.1021/ic701618a
_journal_volume 47
_journal_year 2008
_chemical_formula_sum 'C79 H68 La N3 P6 S6'
_chemical_formula_weight 1576.45
_chemical_name_systematic
; 
 ? 
;
_space_group_IT_number 167
_symmetry_cell_setting trigonal
_symmetry_space_group_name_Hall '-R 3 2"c'
_symmetry_space_group_name_H-M 'R -3 c :H'
_atom_sites_solution_hydrogens geom
_atom_sites_solution_primary direct
_atom_sites_solution_secondary difmap
_audit_creation_method SHELXL-97
_cell_angle_alpha 90.00
_cell_angle_beta 90.00
_cell_angle_gamma 120.00
_cell_formula_units_Z 6
_cell_length_a 15.0368(7)
_cell_length_b 15.0368(7)
_cell_length_c 56.186(5)
_cell_measurement_temperature 141(2)
_cell_volume 11001.9(12)
_computing_cell_refinement 'SAINT+, v. 7.06 (Bruker AXS, 2001)'
_computing_data_collection 'APEX II, v. 1.08 (Bruker AXS, 2003)'
_computing_data_reduction 'SAINT+, v. 7.06 (Bruker AXS, 2001)'
_computing_molecular_graphics 'SHELXTL, v. 6.10, (Bruker AXS, 2000)'
_computing_publication_material 'SHELXTL, v. 6.10, (Bruker AXS, 2000)'
_computing_structure_refinement 'SHELXL-97 (Sheldrick, 1997)'
_computing_structure_solution 'SHELXS-97 (Sheldrick, 1990)'
_diffrn_ambient_temperature 141(2)
_diffrn_measured_fraction_theta_full 1.000
_diffrn_measured_fraction_theta_max 0.995
_diffrn_measurement_device_type 'Bruker D8 with APEXII CCD'
_diffrn_measurement_method '\w scans'
_diffrn_radiation_monochromator graphite
_diffrn_radiation_source 'fine-focus sealed tube'
_diffrn_radiation_type MoK\a
_diffrn_radiation_wavelength 0.71073
_diffrn_reflns_av_R_equivalents 0.1256
_diffrn_reflns_av_sigmaI/netI 0.1726
_diffrn_reflns_limit_h_max 18
_diffrn_reflns_limit_h_min -18
_diffrn_reflns_limit_k_max 18
_diffrn_reflns_limit_k_min -18
_diffrn_reflns_limit_l_max 67
_diffrn_reflns_limit_l_min -67
_diffrn_reflns_number 33172
_diffrn_reflns_theta_full 25.00
_diffrn_reflns_theta_max 25.71
_diffrn_reflns_theta_min 1.72
_diffrn_standards_decay_% 0
_diffrn_standards_interval_count 0
_diffrn_standards_interval_time 0
_diffrn_standards_number 0
_exptl_absorpt_coefficient_mu 0.930
_exptl_absorpt_correction_T_max 0.9463
_exptl_absorpt_correction_T_min 0.9293
_exptl_absorpt_correction_type multi-scan
_exptl_absorpt_process_details 'SADABS 2.03 (Sheldrick, 2001)'
_exptl_crystal_colour yellow
_exptl_crystal_density_diffrn 1.428
_exptl_crystal_density_method 'not measured'
_exptl_crystal_description parallepiped
_exptl_crystal_F_000 4836
_exptl_crystal_size_max 0.08
_exptl_crystal_size_mid 0.08
_exptl_crystal_size_min 0.06
_refine_diff_density_max 0.634
_refine_diff_density_min -0.605
_refine_diff_density_rms 0.073
_refine_ls_extinction_method none
_refine_ls_goodness_of_fit_ref 0.723
_refine_ls_hydrogen_treatment constr
_refine_ls_matrix_type full
_refine_ls_number_parameters 143
_refine_ls_number_reflns 2330
_refine_ls_number_restraints 0
_refine_ls_restrained_S_all 0.723
_refine_ls_R_factor_all 0.0635
_refine_ls_R_factor_gt 0.0305
_refine_ls_shift/su_max 0.001
_refine_ls_shift/su_mean 0.000
_refine_ls_structure_factor_coef Fsqd
_refine_ls_weighting_details 'calc w=1/[\s^2^(Fo^2^)+(0.0269P)^2^+0.0000P] where P=(Fo^2^+2Fc^2^)/3'
_refine_ls_weighting_scheme calc
_refine_ls_wR_factor_gt 0.0679
_refine_ls_wR_factor_ref 0.0702
_reflns_number_gt 1162
_reflns_number_total 2330
_reflns_threshold_expression >2sigma(I)
_cod_data_source_file ic701618a_si_01.cif
_cod_data_source_block apx149me
_cod_original_cell_volume 11002.0(12)
_cod_original_sg_symbol_H-M 'R -3 c'
_cod_database_code 4304135

loop_
_symmetry_equiv_pos_as_xyz
'x, y, z'
'-y, x-y, z'
'-x+y, -x, z'
'y, x, -z+1/2'
'x-y, -y, -z+1/2'
'-x, -x+y, -z+1/2'
'x+2/3, y+1/3, z+1/3'
'-y+2/3, x-y+1/3, z+1/3'
'-x+y+2/3, -x+1/3, z+1/3'
'y+2/3, x+1/3, -z+5/6'
'x-y+2/3, -y+1/3, -z+5/6'
'-x+2/3, -x+y+1/3, -z+5/6'
'x+1/3, y+2/3, z+2/3'
'-y+1/3, x-y+2/3, z+2/3'
'-x+y+1/3, -x+2/3, z+2/3'
'y+1/3, x+2/3, -z+7/6'
'x-y+1/3, -y+2/3, -z+7/6'
'-x+1/3, -x+y+2/3, -z+7/6'
'-x, -y, -z'
'y, -x+y, -z'
'x-y, x, -z'
'-y, -x, z-1/2'
'-x+y, y, z-1/2'
'x, x-y, z-1/2'
'-x+2/3, -y+1/3, -z+1/3'
'y+2/3, -x+y+1/3, -z+1/3'
'x-y+2/3, x+1/3, -z+1/3'
'-y+2/3, -x+1/3, z-1/6'
'-x+y+2/3, y+1/3, z-1/6'
'x+2/3, x-y+1/3, z-1/6'
'-x+1/3, -y+2/3, -z+2/3'
'y+1/3, -x+y+2/3, -z+2/3'
'x-y+1/3, x+2/3, -z+2/3'
'-y+1/3, -x+2/3, z+1/6'
'-x+y+1/3, y+2/3, z+1/6'
'x+1/3, x-y+2/3, z+1/6'

loop_
_atom_site_label
_atom_site_type_symbol
_atom_site_fract_x
_atom_site_fract_y
_atom_site_fract_z
_atom_site_U_iso_or_equiv
_atom_site_adp_type
_atom_site_occupancy
_atom_site_symmetry_multiplicity
_atom_site_calc_flag
_atom_site_refinement_flags
_atom_site_disorder_assembly
_atom_site_disorder_group
La1 La 0.6667 0.3333 0.0833 0.01944(18) Uani 1 6 d S . .
S1 S 0.50840(8) 0.21179(9) 0.045683(19) 0.0267(3) Uani 1 1 d . . .
P1 P 0.42026(9) 0.25389(8) 0.06289(2) 0.0212(3) Uani 1 1 d . . .
N1 N 0.4903(3) 0.3333 0.0833 0.0171(12) Uani 1 2 d S . .
C1 C 0.3067(3) 0.1436(3) 0.07489(7) 0.0213(10) Uani 1 1 d . . .
C2 C 0.2925(3) 0.1213(3) 0.09894(8) 0.0270(12) Uani 1 1 d . . .
H2 H 0.3435 0.1630 0.1097 0.032 Uiso 1 1 calc R . .
C3 C 0.2033(3) 0.0376(3) 0.10708(8) 0.0385(13) Uani 1 1 d . . .
H3 H 0.1932 0.0242 0.1233 0.046 Uiso 1 1 calc R . .
C4 C 0.1285(4) -0.0267(3) 0.09095(9) 0.0401(13) Uani 1 1 d . . .
H4 H 0.0685 -0.0834 0.0964 0.048 Uiso 1 1 calc R . .
C5 C 0.1430(3) -0.0069(3) 0.06711(8) 0.0353(13) Uani 1 1 d . . .
H5 H 0.0932 -0.0505 0.0563 0.042 Uiso 1 1 calc R . .
C6 C 0.2308(3) 0.0771(3) 0.05909(8) 0.0295(12) Uani 1 1 d . . .
H6 H 0.2401 0.0901 0.0428 0.035 Uiso 1 1 calc R . .
C7 C 0.3671(3) 0.3084(3) 0.04256(7) 0.0210(11) Uani 1 1 d . . .
C8 C 0.4135(3) 0.3495(3) 0.02077(8) 0.0274(12) Uani 1 1 d . . .
H8 H 0.4727 0.3489 0.0163 0.033 Uiso 1 1 calc R . .
C9 C 0.3707(4) 0.3917(3) 0.00570(8) 0.0379(14) Uani 1 1 d . . .
H9 H 0.4017 0.4191 -0.0089 0.045 Uiso 1 1 calc R . .
C10 C 0.2834(4) 0.3931(4) 0.01212(8) 0.0412(14) Uani 1 1 d . . .
H10 H 0.2556 0.4215 0.0019 0.049 Uiso 1 1 calc R . .
C11 C 0.2369(3) 0.3532(3) 0.03342(8) 0.0368(13) Uani 1 1 d . . .
H11 H 0.1776 0.3543 0.0376 0.044 Uiso 1 1 calc R . .
C12 C 0.2784(3) 0.3109(3) 0.04888(8) 0.0266(12) Uani 1 1 d . . .
H12 H 0.2470 0.2842 0.0635 0.032 Uiso 1 1 calc R . .
C13 C 0.0840(8) 0.9849(12) 1.00001(11) 0.074(3) Uani 1 1 d . . .
H13 H 0.1401 0.9748 1.0001 0.089 Uiso 1 1 calc R . .

loop_
_atom_site_aniso_label
_atom_site_aniso_U_11
_atom_site_aniso_U_22
_atom_site_aniso_U_33
_atom_site_aniso_U_23
_atom_site_aniso_U_13
_atom_site_aniso_U_12
La1 0.0209(2) 0.0209(2) 0.0164(4) 0.000 0.000 0.01047(12)
S1 0.0309(7) 0.0314(7) 0.0221(7) -0.0076(6) -0.0051(6) 0.0188(6)
P1 0.0236(7) 0.0197(7) 0.0204(7) -0.0008(6) -0.0024(6) 0.0110(6)
N1 0.020(2) 0.017(3) 0.013(3) -0.003(2) -0.0013(11) 0.0084(15)
C1 0.017(2) 0.018(3) 0.026(3) -0.002(2) -0.005(2) 0.008(2)
C2 0.026(3) 0.024(3) 0.025(3) -0.002(2) -0.005(2) 0.008(2)
C3 0.037(3) 0.031(3) 0.032(3) 0.002(3) -0.005(3) 0.005(3)
C4 0.030(3) 0.022(3) 0.050(4) 0.009(3) 0.003(3) 0.000(3)
C5 0.030(3) 0.022(3) 0.041(3) -0.003(3) -0.009(3) 0.003(3)
C6 0.032(3) 0.024(3) 0.029(3) 0.001(2) -0.007(2) 0.011(2)
C7 0.025(3) 0.016(3) 0.020(3) -0.001(2) -0.005(2) 0.008(2)
C8 0.030(3) 0.022(3) 0.028(3) -0.001(2) 0.001(2) 0.011(2)
C9 0.048(4) 0.042(3) 0.025(3) 0.013(2) 0.000(3) 0.023(3)
C10 0.051(4) 0.056(4) 0.033(3) 0.013(3) 0.004(3) 0.039(3)
C11 0.042(3) 0.046(3) 0.039(3) -0.003(3) -0.005(3) 0.034(3)
C12 0.027(3) 0.030(3) 0.023(3) 0.001(2) 0.000(2) 0.015(3)
C13 0.085(8) 0.107(8) 0.015(2) -0.002(3) 0.000(4) 0.036(6)

loop_
_atom_type_symbol
_atom_type_description
_atom_type_scat_dispersion_real
_atom_type_scat_dispersion_imag
_atom_type_scat_source
C C 0.0033 0.0016 'International Tables Vol C Tables 4.2.6.8 and 6.1.1.4'
N N 0.0061 0.0033 'International Tables Vol C Tables 4.2.6.8 and 6.1.1.4'
P P 0.1023 0.0942 'International Tables Vol C Tables 4.2.6.8 and 6.1.1.4'
S S 0.1246 0.1234 'International Tables Vol C Tables 4.2.6.8 and 6.1.1.4'
La La -0.2871 2.4523 'International Tables Vol C Tables 4.2.6.8 and 6.1.1.4'
H H 0.0000 0.0000 'International Tables Vol C Tables 4.2.6.8 and 6.1.1.4'

loop_
_geom_angle_atom_site_label_1
_geom_angle_atom_site_label_2
_geom_angle_atom_site_label_3
_geom_angle
_geom_angle_site_symmetry_1
_geom_angle_site_symmetry_3
_geom_angle_publ_flag
N1 La1 N1 120.0 2_655 3_665 ?
N1 La1 N1 120.000(1) 2_655 . ?
N1 La1 N1 120.0 3_665 . ?
N1 La1 S1 134.13(2) 2_655 17_554 ?
N1 La1 S1 77.81(2) 3_665 17_554 ?
N1 La1 S1 60.97(2) . 17_554 ?
N1 La1 S1 60.97(2) 2_655 16_544 ?
N1 La1 S1 134.13(2) 3_665 16_544 ?
N1 La1 S1 77.82(2) . 16_544 ?
S1 La1 S1 76.40(3) 17_554 16_544 ?
N1 La1 S1 77.81(2) 2_655 18_654 ?
N1 La1 S1 60.97(2) 3_665 18_654 ?
N1 La1 S1 134.13(2) . 18_654 ?
S1 La1 S1 76.40(3) 17_554 18_654 ?
S1 La1 S1 76.40(3) 16_544 18_654 ?
N1 La1 S1 60.97(2) 2_655 2_655 ?
N1 La1 S1 77.82(2) 3_665 2_655 ?
N1 La1 S1 134.13(2) . 2_655 ?
S1 La1 S1 155.63(4) 17_554 2_655 ?
S1 La1 S1 121.95(4) 16_544 2_655 ?
S1 La1 S1 91.74(4) 18_654 2_655 ?
N1 La1 S1 77.82(2) 2_655 . ?
N1 La1 S1 134.13(2) 3_665 . ?
N1 La1 S1 60.97(2) . . ?
S1 La1 S1 121.95(4) 17_554 . ?
S1 La1 S1 91.74(4) 16_544 . ?
S1 La1 S1 155.63(4) 18_654 . ?
S1 La1 S1 76.39(3) 2_655 . ?
N1 La1 S1 134.13(2) 2_655 3_665 ?
N1 La1 S1 60.97(2) 3_665 3_665 ?
N1 La1 S1 77.82(2) . 3_665 ?
S1 La1 S1 91.74(4) 17_554 3_665 ?
S1 La1 S1 155.63(4) 16_544 3_665 ?
S1 La1 S1 121.95(4) 18_654 3_665 ?
S1 La1 S1 76.39(3) 2_655 3_665 ?
S1 La1 S1 76.39(3) . 3_665 ?
P1 S1 La1 85.15(5) . . ?
N1 P1 C7 112.79(17) . . ?
N1 P1 C1 112.37(16) . . ?
C7 P1 C1 102.82(19) . . ?
N1 P1 S1 106.90(16) . . ?
C7 P1 S1 110.74(15) . . ?
C1 P1 S1 111.30(14) . . ?
P1 N1 P1 147.1(3) 17_554 . ?
P1 N1 La1 106.44(15) 17_554 . ?
P1 N1 La1 106.44(15) . . ?
C2 C1 C6 118.4(4) . . ?
C2 C1 P1 123.0(3) . . ?
C6 C1 P1 118.5(3) . . ?
C3 C2 C1 120.4(4) . . ?
C2 C3 C4 119.9(4) . . ?
C5 C4 C3 120.1(4) . . ?
C4 C5 C6 119.9(4) . . ?
C5 C6 C1 121.2(4) . . ?
C8 C7 C12 119.0(4) . . ?
C8 C7 P1 121.4(3) . . ?
C12 C7 P1 119.7(3) . . ?
C7 C8 C9 119.6(4) . . ?
C10 C9 C8 120.7(4) . . ?
C11 C10 C9 120.5(5) . . ?
C10 C11 C12 120.0(4) . . ?
C11 C12 C7 120.2(4) . . ?
C13 C13 C13 120.000(19) 20_457 21_667 ?

loop_
_geom_bond_atom_site_label_1
_geom_bond_atom_site_label_2
_geom_bond_distance
_geom_bond_site_symmetry_2
_geom_bond_publ_flag
La1 N1 2.652(4) 2_655 ?
La1 N1 2.652(4) 3_665 ?
La1 N1 2.652(4) . ?
La1 S1 3.0214(11) 17_554 ?
La1 S1 3.0214(11) 16_544 ?
La1 S1 3.0214(11) 18_654 ?
La1 S1 3.0215(11) 2_655 ?
La1 S1 3.0215(11) . ?
La1 S1 3.0215(11) 3_665 ?
S1 P1 1.9827(15) . ?
P1 N1 1.6116(16) . ?
P1 C7 1.809(4) . ?
P1 C1 1.813(4) . ?
N1 P1 1.6115(16) 17_554 ?
C1 C2 1.383(5) . ?
C1 C6 1.396(5) . ?
C2 C3 1.381(5) . ?
C3 C4 1.391(6) . ?
C4 C5 1.366(5) . ?
C5 C6 1.369(5) . ?
C7 C8 1.391(5) . ?
C7 C12 1.398(5) . ?
C8 C9 1.392(5) . ?
C9 C10 1.373(5) . ?
C10 C11 1.364(5) . ?
C11 C12 1.396(5) . ?
C13 C13 1.390(5) 20_457 ?
C13 C13 1.390(5) 21_667 ?
